data_7208064
loop_
_publ_author_name
'Cao, Xinjiang'
'Zhang, Jun'
'Wang, Chengjie'
'Zhu, Yanyan'
'Li, Gang'

_publ_section_title
;
 Design and construction of six metal--organic frameworks with
 2-p-methoxyphenyl-1H-imidazole-4,5-dicarboxylate
;
_journal_issue 13
_journal_name_full CrystEngComm
_journal_page_first 4357
_journal_paper_doi 10.1039/c2ce25081k
_journal_volume 14
_journal_year 2012
_chemical_formula_sum 'C22 H16 Co N4 O5'
_chemical_formula_weight 475.32
_chemical_name_systematic
;
?
;
_space_group_IT_number 61
_symmetry_cell_setting orthorhombic
_symmetry_space_group_name_Hall '-P 2ac 2ab'
_symmetry_space_group_name_H-M 'P b c a'
_atom_sites_solution_hydrogens geom
_atom_sites_solution_primary direct
_atom_sites_solution_secondary difmap
_audit_creation_method SHELXL-97
_cell_angle_alpha 90.00
_cell_angle_beta 90.00
_cell_angle_gamma 90.00
_cell_formula_units_Z 8
_cell_length_a 17.4706(18)
_cell_length_b 12.8946(13)
_cell_length_c 18.194(2)
_cell_measurement_temperature 293(2)
_cell_volume 4098.7(7)
_computing_cell_refinement 'Bruker SMART'
_computing_data_collection 'Bruker SMART'
_computing_data_reduction 'Bruker SAINT'
_computing_molecular_graphics 'Bruker SHELXTL'
_computing_publication_material 'Bruker SHELXTL'
_computing_structure_refinement 'SHELXL-97 (Sheldrick, 1997)'
_computing_structure_solution 'SHELXS-97 (Sheldrick, 1990)'
_diffrn_ambient_temperature 293(2)
_diffrn_measured_fraction_theta_full 0.976
_diffrn_measured_fraction_theta_max 0.976
_diffrn_measurement_device_type 'CCD area detector'
_diffrn_measurement_method 'phi and omega scans'
_diffrn_radiation_monochromator graphite
_diffrn_radiation_source 'fine-focus sealed tube'
_diffrn_radiation_type MoK\a
_diffrn_radiation_wavelength 0.71073
_diffrn_reflns_av_R_equivalents 0.0354
_diffrn_reflns_av_sigmaI/netI 0.0283
_diffrn_reflns_limit_h_max 20
_diffrn_reflns_limit_h_min -19
_diffrn_reflns_limit_k_max 14
_diffrn_reflns_limit_k_min -15
_diffrn_reflns_limit_l_max 21
_diffrn_reflns_limit_l_min -21
_diffrn_reflns_number 19534
_diffrn_reflns_theta_full 25.00
_diffrn_reflns_theta_max 25.00
_diffrn_reflns_theta_min 2.24
_exptl_absorpt_coefficient_mu 0.881
_exptl_absorpt_correction_T_max 0.8719
_exptl_absorpt_correction_T_min 0.8366
_exptl_absorpt_correction_type multi-scan
_exptl_crystal_density_diffrn 1.541
_exptl_crystal_density_method 'not measured'
_exptl_crystal_F_000 1944
_exptl_crystal_size_max 0.21
_exptl_crystal_size_mid 0.19
_exptl_crystal_size_min 0.16
_refine_diff_density_max 0.598
_refine_diff_density_min -0.508
_refine_diff_density_rms 0.064
_refine_ls_extinction_method none
_refine_ls_goodness_of_fit_ref 1.083
_refine_ls_hydrogen_treatment constr
_refine_ls_matrix_type full
_refine_ls_number_parameters 290
_refine_ls_number_reflns 3518
_refine_ls_number_restraints 0
_refine_ls_restrained_S_all 1.083
_refine_ls_R_factor_all 0.0492
_refine_ls_R_factor_gt 0.0359
_refine_ls_shift/su_max 0.002
_refine_ls_shift/su_mean 0.000
_refine_ls_structure_factor_coef Fsqd
_refine_ls_weighting_details 'calc w=1/[\s^2^(Fo^2^)+(0.0660P)^2^+0.0000P] where P=(Fo^2^+2Fc^2^)/3'
_refine_ls_weighting_scheme calc
_refine_ls_wR_factor_gt 0.0968
_refine_ls_wR_factor_ref 0.1030
_reflns_number_gt 2795
_reflns_number_total 3518
_reflns_threshold_expression >2sigma(I)
_cod_data_source_file c2ce25081k.txt
_cod_data_source_block p1
_cod_depositor_comments
;
The following automatic conversions were performed:

'_symmetry_cell_setting' value 'Orthorhombic' changed to
'orthorhombic' according to
/home/saulius/struct/CIF-dictionaries/cif_core.dic dictionary named
'cif_core.dic' version 2.4.1 from 2010-06-29.

Automatic conversion script
Id: cif_fix_values 1891 2012-01-12 08:04:46Z andrius 
;
_cod_original_sg_symbol_H-M Pbca
_cod_database_code 7208064

loop_
_symmetry_equiv_pos_as_xyz
'x, y, z'
'-x+1/2, -y, z+1/2'
'-x, y+1/2, -z+1/2'
'x+1/2, -y+1/2, -z'
'-x, -y, -z'
'x-1/2, y, -z-1/2'
'x, -y-1/2, z-1/2'
'-x-1/2, y-1/2, z'

loop_
_atom_site_label
_atom_site_type_symbol
_atom_site_fract_x
_atom_site_fract_y
_atom_site_fract_z
_atom_site_U_iso_or_equiv
_atom_site_adp_type
_atom_site_occupancy
_atom_site_symmetry_multiplicity
_atom_site_calc_flag
_atom_site_refinement_flags
Co1 Co 0.243108(17) 0.79652(2) 1.004148(14) 0.02966(14) Uani 1 1 d .
N2 N 0.25349(9) 0.96035(14) 1.01085(9) 0.0293(5) Uani 1 1 d .
N1 N 0.26944(11) 1.13298(13) 1.02147(10) 0.0304(4) Uani 1 1 d .
N3 N 0.33176(11) 0.75598(14) 0.92962(9) 0.0345(4) Uani 1 1 d .
N4 N 0.18653(12) 0.79505(14) 0.90106(10) 0.0360(5) Uani 1 1 d .
O1 O 0.14902(9) 0.83276(12) 1.07564(8) 0.0418(4) Uani 1 1 d .
O2 O 0.10104(11) 0.95938(13) 1.14329(9) 0.0519(5) Uani 1 1 d .
H2A H 0.1083 1.0215 1.1500 0.078 Uiso 1 1 calc R
O3 O 0.11900(11) 1.14984(12) 1.15570(8) 0.0508(5) Uani 1 1 d .
O4 O 0.18586(10) 1.27461(12) 1.09965(8) 0.0413(4) Uani 1 1 d .
O5 O 0.54471(10) 0.98773(14) 0.80099(8) 0.0518(5) Uani 1 1 d .
C1 C 0.14831(13) 0.92556(18) 1.09497(11) 0.0350(5) Uani 1 1 d .
C2 C 0.20229(12) 0.99754(15) 1.06110(10) 0.0310(5) Uani 1 1 d .
C3 C 0.21222(13) 1.10221(15) 1.06801(10) 0.0301(5) Uani 1 1 d .
C4 C 0.16987(15) 1.18057(17) 1.11064(11) 0.0360(6) Uani 1 1 d .
C5 C 0.29278(14) 1.04544(15) 0.98846(10) 0.0292(5) Uani 1 1 d .
C6 C 0.35773(13) 1.03941(15) 0.93717(11) 0.0310(5) Uani 1 1 d .
C11 C 0.42764(13) 1.08228(18) 0.95472(12) 0.0405(6) Uani 1 1 d .
H11 H 0.4321 1.1222 0.9971 0.049 Uiso 1 1 calc R
C10 C 0.49154(15) 1.0673(2) 0.91066(12) 0.0455(6) Uani 1 1 d .
H10 H 0.5384 1.0960 0.9238 0.055 Uiso 1 1 calc R
C9 C 0.48476(14) 1.00917(17) 0.84689(11) 0.0372(6) Uani 1 1 d .
C8 C 0.41408(14) 0.97030(18) 0.82703(12) 0.0406(6) Uani 1 1 d .
H8 H 0.4089 0.9337 0.7833 0.049 Uiso 1 1 calc R
C7 C 0.35181(14) 0.98503(18) 0.87101(11) 0.0381(6) Uani 1 1 d .
H7 H 0.3046 0.9584 0.8567 0.046 Uiso 1 1 calc R
C12 C 0.61983(15) 0.9966(2) 0.82953(15) 0.0570(7) Uani 1 1 d .
H12A H 0.6562 0.9799 0.7918 0.086 Uiso 1 1 calc R
H12B H 0.6259 0.9496 0.8700 0.086 Uiso 1 1 calc R
H12C H 0.6283 1.0664 0.8461 0.086 Uiso 1 1 calc R
C13 C 0.40506(14) 0.7412(2) 0.94689(13) 0.0471(6) Uani 1 1 d .
H13 H 0.4214 0.7589 0.9939 0.056 Uiso 1 1 calc R
C14 C 0.45770(17) 0.7009(2) 0.89853(16) 0.0640(8) Uani 1 1 d .
H14 H 0.5084 0.6910 0.9125 0.077 Uiso 1 1 calc R
C15 C 0.43333(18) 0.6756(3) 0.82918(17) 0.0709(9) Uani 1 1 d .
H15 H 0.4674 0.6473 0.7954 0.085 Uiso 1 1 calc R
C16 C 0.35897(17) 0.6922(2) 0.80999(14) 0.0564(8) Uani 1 1 d .
H16 H 0.3423 0.6766 0.7627 0.068 Uiso 1 1 calc R
C17 C 0.30829(15) 0.73238(17) 0.86113(11) 0.0374(6) Uani 1 1 d .
C18 C 0.22761(15) 0.75495(17) 0.84521(11) 0.0374(6) Uani 1 1 d .
C19 C 0.19493(17) 0.7393(2) 0.77681(13) 0.0544(7) Uani 1 1 d .
H19 H 0.2239 0.7119 0.7386 0.065 Uiso 1 1 calc R
C20 C 0.11929(19) 0.7644(3) 0.76577(16) 0.0673(9) Uani 1 1 d .
H20 H 0.0966 0.7538 0.7201 0.081 Uiso 1 1 calc R
C21 C 0.07788(17) 0.8050(2) 0.82246(16) 0.0648(9) Uani 1 1 d .
H21 H 0.0267 0.8226 0.8161 0.078 Uiso 1 1 calc R
C22 C 0.11341(16) 0.8195(2) 0.88954(14) 0.0513(7) Uani 1 1 d .
H22 H 0.0852 0.8474 0.9281 0.062 Uiso 1 1 calc R

loop_
_atom_site_aniso_label
_atom_site_aniso_U_11
_atom_site_aniso_U_22
_atom_site_aniso_U_33
_atom_site_aniso_U_23
_atom_site_aniso_U_13
_atom_site_aniso_U_12
Co1 0.0382(3) 0.0145(2) 0.0364(2) -0.00142(10) 0.00115(12) 0.00056(12)
N2 0.0373(13) 0.0138(11) 0.0368(10) -0.0009(7) 0.0056(7) 0.0002(7)
N1 0.0408(12) 0.0155(10) 0.0349(8) 0.0006(7) 0.0056(8) 0.0013(8)
N3 0.0379(13) 0.0221(10) 0.0435(10) -0.0020(7) 0.0010(8) 0.0030(9)
N4 0.0380(13) 0.0258(11) 0.0441(10) 0.0045(7) -0.0047(8) 0.0005(9)
O1 0.0478(11) 0.0201(9) 0.0575(10) -0.0018(7) 0.0151(7) -0.0063(8)
O2 0.0647(13) 0.0317(10) 0.0592(10) -0.0065(7) 0.0302(9) -0.0071(9)
O3 0.0676(13) 0.0309(10) 0.0539(9) -0.0056(7) 0.0294(9) 0.0010(9)
O4 0.0585(12) 0.0194(9) 0.0459(8) -0.0054(6) 0.0124(7) 0.0023(8)
O5 0.0488(12) 0.0610(13) 0.0456(9) -0.0111(8) 0.0126(8) 0.0028(10)
C1 0.0405(15) 0.0245(13) 0.0398(11) -0.0007(9) 0.0073(10) -0.0016(11)
C2 0.0392(14) 0.0185(11) 0.0353(10) 0.0014(8) 0.0052(9) 0.0008(10)
C3 0.0376(14) 0.0204(11) 0.0323(10) -0.0016(8) 0.0037(9) 0.0013(10)
C4 0.0507(16) 0.0217(12) 0.0357(11) -0.0045(9) 0.0049(10) 0.0028(11)
C5 0.0372(15) 0.0158(12) 0.0345(10) -0.0005(7) 0.0015(9) -0.0001(10)
C6 0.0377(14) 0.0183(12) 0.0370(11) 0.0007(8) 0.0050(9) 0.0018(10)
C11 0.0493(16) 0.0324(13) 0.0397(11) -0.0109(9) 0.0071(10) -0.0044(12)
C10 0.0415(16) 0.0429(15) 0.0521(13) -0.0090(11) 0.0075(11) -0.0088(13)
C9 0.0429(16) 0.0328(13) 0.0358(11) 0.0000(9) 0.0090(9) 0.0043(12)
C8 0.0539(18) 0.0352(14) 0.0328(11) -0.0075(9) 0.0027(10) 0.0014(12)
C7 0.0439(16) 0.0316(13) 0.0389(11) -0.0019(9) 0.0012(10) -0.0042(11)
C12 0.0410(18) 0.064(2) 0.0660(16) -0.0053(14) 0.0147(13) -0.0056(15)
C13 0.0395(17) 0.0460(16) 0.0557(14) -0.0042(11) -0.0016(11) 0.0040(13)
C14 0.0406(19) 0.073(2) 0.0787(19) -0.0088(15) 0.0051(14) 0.0124(16)
C15 0.060(2) 0.078(2) 0.0741(19) -0.0255(16) 0.0230(16) 0.0089(18)
C16 0.057(2) 0.060(2) 0.0524(15) -0.0171(13) 0.0065(13) 0.0010(15)
C17 0.0458(16) 0.0262(13) 0.0403(12) -0.0033(9) 0.0033(10) -0.0010(11)
C18 0.0513(17) 0.0237(12) 0.0371(11) 0.0019(9) -0.0012(10) -0.0032(12)
C19 0.064(2) 0.0510(18) 0.0487(13) -0.0017(11) -0.0121(13) -0.0040(15)
C20 0.073(2) 0.072(2) 0.0568(16) 0.0096(14) -0.0226(16) -0.0110(18)
C21 0.0460(19) 0.069(2) 0.080(2) 0.0222(15) -0.0224(15) -0.0016(15)
C22 0.0444(18) 0.0490(17) 0.0605(15) 0.0111(12) -0.0038(12) 0.0094(14)

loop_
_atom_type_symbol
_atom_type_description
_atom_type_scat_dispersion_real
_atom_type_scat_dispersion_imag
_atom_type_scat_source
C C 0.0033 0.0016 'International Tables Vol C Tables 4.2.6.8 and 6.1.1.4'
H H 0.0000 0.0000 'International Tables Vol C Tables 4.2.6.8 and 6.1.1.4'
N N 0.0061 0.0033 'International Tables Vol C Tables 4.2.6.8 and 6.1.1.4'
O O 0.0106 0.0060 'International Tables Vol C Tables 4.2.6.8 and 6.1.1.4'
Co Co 0.3494 0.9721 'International Tables Vol C Tables 4.2.6.8 and 6.1.1.4'

loop_
_geom_angle_atom_site_label_1
_geom_angle_atom_site_label_2
_geom_angle_atom_site_label_3
_geom_angle
_geom_angle_site_symmetry_1
_geom_angle_site_symmetry_3
N4 Co1 N3 76.88(7) . .
N4 Co1 N2 95.71(7) . .
N3 Co1 N2 102.66(7) . .
N4 Co1 N1 94.22(7) . 8_655
N3 Co1 N1 85.78(7) . 8_655
N2 Co1 N1 168.21(7) . 8_655
N4 Co1 O1 100.42(7) . .
N3 Co1 O1 176.76(6) . .
N2 Co1 O1 79.29(6) . .
N1 Co1 O1 92.68(7) 8_655 .
N4 Co1 O4 168.85(7) . 8_655
N3 Co1 O4 93.59(7) . 8_655
N2 Co1 O4 92.00(6) . 8_655
N1 Co1 O4 79.12(6) 8_655 8_655
O1 Co1 O4 88.91(6) . 8_655
C5 N2 C2 104.38(17) . .
C5 N2 Co1 146.14(14) . .
C2 N2 Co1 109.37(13) . .
C5 N1 C3 104.77(17) . .
C5 N1 Co1 142.44(14) . 8_665
C3 N1 Co1 107.54(13) . 8_665
C13 N3 C17 118.6(2) . .
C13 N3 Co1 125.85(15) . .
C17 N3 Co1 115.11(15) . .
C22 N4 C18 118.9(2) . .
C22 N4 Co1 125.74(16) . .
C18 N4 Co1 114.98(16) . .
C1 O1 Co1 112.78(14) . .
C1 O2 H2A 109.5 . .
C4 O4 Co1 112.45(13) . 8_665
C9 O5 C12 118.00(19) . .
O1 C1 O2 121.7(2) . .
O1 C1 C2 118.99(19) . .
O2 C1 C2 119.3(2) . .
N2 C2 C3 108.97(18) . .
N2 C2 C1 118.84(18) . .
C3 C2 C1 132.17(19) . .
C2 C3 N1 108.79(17) . .
C2 C3 C4 131.5(2) . .
N1 C3 C4 119.59(18) . .
O4 C4 O3 123.8(2) . .
O4 C4 C3 117.7(2) . .
O3 C4 C3 118.5(2) . .
N1 C5 N2 113.09(18) . .
N1 C5 C6 124.24(18) . .
N2 C5 C6 122.54(18) . .
C11 C6 C7 117.81(19) . .
C11 C6 C5 121.03(18) . .
C7 C6 C5 121.1(2) . .
C6 C11 C10 121.6(2) . .
C6 C11 H11 119.2 . .
C10 C11 H11 119.2 . .
C9 C10 C11 119.3(2) . .
C9 C10 H10 120.3 . .
C11 C10 H10 120.3 . .
O5 C9 C8 116.85(19) . .
O5 C9 C10 123.7(2) . .
C8 C9 C10 119.5(2) . .
C7 C8 C9 120.6(2) . .
C7 C8 H8 119.7 . .
C9 C8 H8 119.7 . .
C8 C7 C6 121.1(2) . .
C8 C7 H7 119.5 . .
C6 C7 H7 119.5 . .
O5 C12 H12A 109.5 . .
O5 C12 H12B 109.5 . .
H12A C12 H12B 109.5 . .
O5 C12 H12C 109.5 . .
H12A C12 H12C 109.5 . .
H12B C12 H12C 109.5 . .
N3 C13 C14 123.1(2) . .
N3 C13 H13 118.4 . .
C14 C13 H13 118.4 . .
C15 C14 C13 118.1(3) . .
C15 C14 H14 121.0 . .
C13 C14 H14 121.0 . .
C16 C15 C14 119.7(3) . .
C16 C15 H15 120.2 . .
C14 C15 H15 120.2 . .
C15 C16 C17 119.8(3) . .
C15 C16 H16 120.1 . .
C17 C16 H16 120.1 . .
N3 C17 C16 120.8(2) . .
N3 C17 C18 115.48(18) . .
C16 C17 C18 123.7(2) . .
N4 C18 C19 121.0(2) . .
N4 C18 C17 116.01(19) . .
C19 C18 C17 123.0(2) . .
C20 C19 C18 119.6(3) . .
C20 C19 H19 120.2 . .
C18 C19 H19 120.2 . .
C21 C20 C19 119.3(3) . .
C21 C20 H20 120.3 . .
C19 C20 H20 120.3 . .
C20 C21 C22 118.8(3) . .
C20 C21 H21 120.6 . .
C22 C21 H21 120.6 . .
N4 C22 C21 122.5(3) . .
N4 C22 H22 118.7 . .
C21 C22 H22 118.7 . .

loop_
_geom_bond_atom_site_label_1
_geom_bond_atom_site_label_2
_geom_bond_distance
_geom_bond_site_symmetry_2
Co1 N4 2.1202(18) .
Co1 N3 2.1238(18) .
Co1 N2 2.1238(18) .
Co1 N1 2.1434(18) 8_655
Co1 O1 2.1476(15) .
Co1 O4 2.1538(15) 8_655
N2 C5 1.357(3) .
N2 C2 1.366(2) .
N1 C5 1.342(3) .
N1 C3 1.369(3) .
N1 Co1 2.1434(18) 8_665
N3 C13 1.332(3) .
N3 C17 1.347(3) .
N4 C22 1.332(3) .
N4 C18 1.347(3) .
O1 C1 1.247(3) .
O2 C1 1.282(3) .
O2 H2A 0.8200 .
O3 C4 1.272(3) .
O4 C4 1.260(3) .
O4 Co1 2.1538(15) 8_665
O5 C9 1.368(3) .
O5 C12 1.416(3) .
C1 C2 1.460(3) .
C2 C3 1.367(3) .
C3 C4 1.473(3) .
C5 C6 1.471(3) .
C6 C11 1.378(3) .
C6 C7 1.397(3) .
C11 C10 1.388(3) .
C11 H11 0.9300 .
C10 C9 1.387(3) .
C10 H10 0.9300 .
C9 C8 1.381(3) .
C8 C7 1.364(3) .
C8 H8 0.9300 .
C7 H7 0.9300 .
C12 H12A 0.9600 .
C12 H12B 0.9600 .
C12 H12C 0.9600 .
C13 C14 1.375(3) .
C13 H13 0.9300 .
C14 C15 1.371(4) .
C14 H14 0.9300 .
C15 C16 1.362(4) .
C15 H15 0.9300 .
C16 C17 1.385(3) .
C16 H16 0.9300 .
C17 C18 1.468(3) .
C18 C19 1.384(3) .
C19 C20 1.375(4) .
C19 H19 0.9300 .
C20 C21 1.364(4) .
C20 H20 0.9300 .
C21 C22 1.382(4) .
C21 H21 0.9300 .
C22 H22 0.9300 .

loop_
_geom_hbond_atom_site_label_D
_geom_hbond_atom_site_label_H
_geom_hbond_atom_site_label_A
_geom_hbond_distance_DH
_geom_hbond_distance_HA
_geom_hbond_distance_DA
_geom_hbond_angle_DHA
O2 H2A O3 0.82 1.67 2.486(2) 174.4

loop_
_geom_torsion_atom_site_label_1
_geom_torsion_atom_site_label_2
_geom_torsion_atom_site_label_3
_geom_torsion_atom_site_label_4
_geom_torsion
_geom_torsion_site_symmetry_1
N4 Co1 N2 C5 -79.1(3) .
N3 Co1 N2 C5 -1.3(3) .
N1 Co1 N2 C5 133.7(3) 8_655
O1 Co1 N2 C5 -178.6(3) .
O4 Co1 N2 C5 92.9(3) 8_655
N4 Co1 N2 C2 105.89(14) .
N3 Co1 N2 C2 -176.31(13) .
N1 Co1 N2 C2 -41.3(4) 8_655
O1 Co1 N2 C2 6.33(13) .
O4 Co1 N2 C2 -82.18(14) 8_655
N4 Co1 N3 C13 177.1(2) .
N2 Co1 N3 C13 84.1(2) .
N1 Co1 N3 C13 -87.6(2) 8_655
O1 Co1 N3 C13 -149.1(11) .
O4 Co1 N3 C13 -8.8(2) 8_655
N4 Co1 N3 C17 -10.81(15) .
N2 Co1 N3 C17 -103.81(16) .
N1 Co1 N3 C17 84.53(16) 8_655
O1 Co1 N3 C17 23.0(12) .
O4 Co1 N3 C17 163.32(15) 8_655
N3 Co1 N4 C22 -177.2(2) .
N2 Co1 N4 C22 -75.5(2) .
N1 Co1 N4 C22 98.1(2) 8_655
O1 Co1 N4 C22 4.6(2) .
O4 Co1 N4 C22 151.0(3) 8_655
N3 Co1 N4 C18 10.27(15) .
N2 Co1 N4 C18 111.98(16) .
N1 Co1 N4 C18 -74.39(16) 8_655
O1 Co1 N4 C18 -167.90(15) .
O4 Co1 N4 C18 -21.5(4) 8_655
N4 Co1 O1 C1 -101.67(16) .
N3 Co1 O1 C1 -135.1(11) .
N2 Co1 O1 C1 -7.76(15) .
N1 Co1 O1 C1 163.54(16) 8_655
O4 Co1 O1 C1 84.49(15) 8_655
Co1 O1 C1 O2 -172.98(19) .
Co1 O1 C1 C2 7.6(3) .
C5 N2 C2 C3 -0.4(2) .
Co1 N2 C2 C3 176.72(14) .
C5 N2 C2 C1 178.04(18) .
Co1 N2 C2 C1 -4.8(2) .
O1 C1 C2 N2 -1.9(3) .
O2 C1 C2 N2 178.6(2) .
O1 C1 C2 C3 176.1(2) .
O2 C1 C2 C3 -3.3(4) .
N2 C2 C3 N1 0.7(2) .
C1 C2 C3 N1 -177.5(2) .
N2 C2 C3 C4 175.8(2) .
C1 C2 C3 C4 -2.3(4) .
C5 N1 C3 C2 -0.6(2) .
Co1 N1 C3 C2 159.97(14) 8_665
C5 N1 C3 C4 -176.46(19) .
Co1 N1 C3 C4 -15.9(2) 8_665
Co1 O4 C4 O3 -167.82(19) 8_665
Co1 O4 C4 C3 11.5(3) 8_665
C2 C3 C4 O4 -171.3(2) .
N1 C3 C4 O4 3.4(3) .
C2 C3 C4 O3 8.0(4) .
N1 C3 C4 O3 -177.3(2) .
C3 N1 C5 N2 0.4(3) .
Co1 N1 C5 N2 -148.31(19) 8_665
C3 N1 C5 C6 -175.46(19) .
Co1 N1 C5 C6 35.9(4) 8_665
C2 N2 C5 N1 0.0(2) .
Co1 N2 C5 N1 -175.13(18) .
C2 N2 C5 C6 175.94(19) .
Co1 N2 C5 C6 0.8(4) .
N1 C5 C6 C11 49.3(3) .
N2 C5 C6 C11 -126.1(2) .
N1 C5 C6 C7 -134.3(2) .
N2 C5 C6 C7 50.2(3) .
C7 C6 C11 C10 -3.7(3) .
C5 C6 C11 C10 172.8(2) .
C6 C11 C10 C9 1.0(4) .
C12 O5 C9 C8 -160.4(2) .
C12 O5 C9 C10 20.0(3) .
C11 C10 C9 O5 -178.2(2) .
C11 C10 C9 C8 2.3(4) .
O5 C9 C8 C7 177.7(2) .
C10 C9 C8 C7 -2.7(4) .
C9 C8 C7 C6 -0.1(4) .
C11 C6 C7 C8 3.3(3) .
C5 C6 C7 C8 -173.2(2) .
C17 N3 C13 C14 -1.4(4) .
Co1 N3 C13 C14 170.5(2) .
N3 C13 C14 C15 0.5(5) .
C13 C14 C15 C16 0.9(5) .
C14 C15 C16 C17 -1.3(5) .
C13 N3 C17 C16 0.9(3) .
Co1 N3 C17 C16 -171.80(19) .
C13 N3 C17 C18 -177.5(2) .
Co1 N3 C17 C18 9.8(2) .
C15 C16 C17 N3 0.4(4) .
C15 C16 C17 C18 178.7(3) .
C22 N4 C18 C19 0.1(3) .
Co1 N4 C18 C19 173.17(19) .
C22 N4 C18 C17 178.4(2) .
Co1 N4 C18 C17 -8.5(2) .
N3 C17 C18 N4 -0.9(3) .
C16 C17 C18 N4 -179.2(2) .
N3 C17 C18 C19 177.4(2) .
C16 C17 C18 C19 -0.9(4) .
N4 C18 C19 C20 -0.4(4) .
C17 C18 C19 C20 -178.6(2) .
C18 C19 C20 C21 0.4(4) .
C19 C20 C21 C22 -0.1(5) .
C18 N4 C22 C21 0.2(4) .
Co1 N4 C22 C21 -172.1(2) .
C20 C21 C22 N4 -0.2(4) .
